data_9013425
loop_
_publ_author_name
'Yakubovich, O. V.'
'Malinovskii, Y. A.'
'Polyakov, V. O.'

_publ_section_title
;
 Crystal structure of makarochkinite
 of the Il'menskii National Forest, Russia
;
_journal_name_full Kristallografiya
_journal_page_first 1388
_journal_page_last 1394
_journal_volume 35
_journal_year 1990
_chemical_compound_source 'From type locality, a granite pegmatite in mine 400'
_chemical_formula_sum 'Al1.2 Be2 Ca3.5 Fe10.3 Mg0.5 Na0.5 O40 Si8.8 Ti1.2'
_chemical_name_mineral Makarochkinite
_space_group_IT_number 2
_symmetry_space_group_name_Hall '-P 1'
_symmetry_space_group_name_H-M 'P -1'
_cell_angle_alpha 105.73
_cell_angle_beta 96.16
_cell_angle_gamma 124.91
_cell_length_a 10.352
_cell_length_b 10.744
_cell_length_c 8.864
_cell_formula_units_Z 1
_cell_volume 733.912
_database_code_amcsd 0014190
_exptl_crystal_density_diffrn 3.924
_cod_original_formula_sum '(Ca3.5 Na.5) Fe10.3 Ti1.2 Mg.5 Si8.8 Be2 Al1.2 O40'
_cod_database_code 9013425

loop_
_space_group_symop_operation_xyz
x,y,z
-x,-y,-z

loop_
_atom_site_label
_atom_site_fract_x
_atom_site_fract_y
_atom_site_fract_z
_atom_site_occupancy
_atom_site_U_iso_or_equiv
Ca1 0.21707 0.63163 0.39356 0.90000 0.01279
Na1 0.21707 0.63163 0.39356 0.10000 0.01279
Ca2 0.65229 0.60165 0.37805 0.85000 0.01418
Na2 0.65229 0.60165 0.37805 0.15000 0.01418
Fe3+1 0.00000 0.00000 0.50000 0.80000 0.00887
Ti1 0.00000 0.00000 0.50000 0.10000 0.00887
Mg1 0.00000 0.00000 0.50000 0.10000 0.00887
Fe3+2 0.00000 0.50000 0.00000 0.90000 0.00887
Ti2 0.00000 0.50000 0.00000 0.10000 0.00887
Fe2+3 0.32197 0.85966 0.17432 0.95000 0.00861
Mg3 0.32197 0.85966 0.17432 0.05000 0.00861
Fe2+4 0.76900 0.82155 0.14411 0.95000 0.00975
Mg4 0.76900 0.82155 0.14411 0.05000 0.00975
Fe2+5 0.09463 0.94084 0.06155 0.90000 0.00874
Mg5 0.09463 0.94084 0.06155 0.10000 0.00874
Fe2+6 0.59473 0.94052 0.06206 1.00000 0.00925
Fe3+7 0.99571 0.73865 0.26034 0.50000 0.00912
Ti7 0.99571 0.73865 0.26034 0.50000 0.00912
Si1 0.46933 0.23668 0.33228 0.40000 0.00709
Be1 0.46933 0.23668 0.33228 0.50000 0.00709
Al1 0.46933 0.23668 0.33228 0.10000 0.00709
Si2 0.98333 0.23634 0.34350 0.80000 0.00747
Al2 0.98333 0.23634 0.34350 0.20000 0.00747
Si3 0.78613 0.34289 0.24134 0.70000 0.00646
Al3 0.78613 0.34289 0.24134 0.30000 0.00646
Si4 0.27318 0.33686 0.22679 0.50000 0.00697
Be4 0.27318 0.33686 0.22679 0.50000 0.00697
Si5 0.64411 0.94279 0.44510 1.00000 0.00697
Si6 0.35651 0.55814 0.05077 1.00000 0.00709
O1 0.34920 0.06540 0.16440 1.00000 0.01089
O2 0.85730 0.06580 0.17290 1.00000 0.01165
O3 0.55470 0.95540 0.29400 1.00000 0.01140
O4 0.01830 0.93480 0.26720 1.00000 0.01634
O5 0.24170 0.87490 0.39360 1.00000 0.01077
O6 0.75020 0.87850 0.38990 1.00000 0.01102
O7 0.49430 0.19600 0.49520 1.00000 0.01089
O8 0.95490 0.78000 0.48860 1.00000 0.01153
O9 0.89070 0.32000 0.37990 1.00000 0.01153
O10 0.39640 0.33820 0.36080 1.00000 0.01013
O11 0.65850 0.16980 0.06710 1.00000 0.01178
O12 0.14890 0.16460 0.06220 1.00000 0.01279
O13 0.52660 0.71010 0.03930 1.00000 0.01064
O14 0.06690 0.73480 0.06440 1.00000 0.01570
O15 0.24590 0.61270 0.11630 1.00000 0.01077
O16 0.74760 0.60200 0.13230 1.00000 0.01077
O17 0.39910 0.49730 0.18630 1.00000 0.01039
O18 0.94210 0.51390 0.22510 1.00000 0.01013
O19 0.16020 0.37180 0.31860 1.00000 0.01140
O20 0.66700 0.36970 0.33760 1.00000 0.01064

loop_
_cod_related_entry_id
_cod_related_entry_database
_cod_related_entry_code
1 AMCSD 0014190
